data_4060971
loop_
_publ_author_name
'Izod, Keith'
'McFarlane, William'
'Tyson, Brent V.'
'Carr, Ian'
'Clegg, William'
'Harrington, Ross W.'

_publ_section_title
;
 Stabilization of a Dialkylstannylene by Unusual
 B--H&#x00B7;&#x00B7;&#x00B7;Sn \g-Agostic-Type Interactions.
 A Structural, Spectroscopic, and DFT Study
;
_journal_coden_ASTM ORGND7
_journal_issue 5
_journal_name_full Organometallics
_journal_page_first 1135
_journal_page_last 1143
_journal_paper_doi 10.1021/om0600036
_journal_volume 25
_journal_year 2006
_chemical_formula_moiety 'C22 H56 B2 P2 Si2 Sn'
_chemical_formula_sum 'C22 H56 B2 P2 Si2 Sn'
_chemical_formula_weight 579.10
_space_group_IT_number 14
_symmetry_cell_setting monoclinic
_symmetry_space_group_name_Hall '-P 2yn'
_symmetry_space_group_name_H-M 'P 1 21/n 1'
_cell_angle_alpha 90.00
_cell_angle_beta 93.165(2)
_cell_angle_gamma 90.00
_cell_formula_units_Z 4
_cell_length_a 7.0626(4)
_cell_length_b 11.9388(6)
_cell_length_c 37.699(2)
_cell_measurement_temperature 150(2)
_cell_volume 3173.9(3)
_diffrn_ambient_temperature 150(2)
_exptl_crystal_density_diffrn 1.212
_cod_duplicate_entry 4083825
_cod_original_sg_symbol_H-M 'P 21/n'
_cod_database_code 4060971

loop_
_symmetry_equiv_pos_as_xyz
'x, y, z'
'-x+1/2, y+1/2, -z+1/2'
'-x, -y, -z'
'x-1/2, -y-1/2, z-1/2'

loop_
_atom_site_label
_atom_site_type_symbol
_atom_site_fract_x
_atom_site_fract_y
_atom_site_fract_z
_atom_site_U_iso_or_equiv
_atom_site_adp_type
_atom_site_occupancy
_atom_site_symmetry_multiplicity
_atom_site_calc_flag
_atom_site_refinement_flags
_atom_site_disorder_assembly
_atom_site_disorder_group
Sn1 Sn 0.75677(4) 0.39889(3) 0.635740(9) 0.02602(11) Uani 1 1 d . . .
P1 P 0.49886(19) 0.30234(11) 0.57441(4) 0.0317(3) Uani 1 1 d . . .
P2 P 0.62765(15) 0.67005(9) 0.64412(3) 0.0191(2) Uani 1 1 d . . .
Si1 Si 0.39343(19) 0.19165(11) 0.64627(4) 0.0281(3) Uani 1 1 d . . .
Si2 Si 0.68490(17) 0.51983(11) 0.71091(3) 0.0239(3) Uani 1 1 d . . .
B1 B 0.6382(10) 0.4306(5) 0.55856(18) 0.0385(15) Uani 1 1 d . . .
H1A H 0.741(9) 0.408(5) 0.5408(16) 0.058(18) Uiso 1 1 d . . .
H1B H 0.723(7) 0.468(5) 0.5866(14) 0.043(15) Uiso 1 1 d . . .
H1C H 0.535(7) 0.494(4) 0.5500(13) 0.035(14) Uiso 1 1 d . . .
B2 B 0.8838(8) 0.6949(5) 0.63062(18) 0.0331(13) Uani 1 1 d . . .
H2A H 0.978(9) 0.676(6) 0.6505(18) 0.07(2) Uiso 1 1 d . . .
H2B H 0.881(10) 0.782(7) 0.6192(19) 0.09(2) Uiso 1 1 d . . .
H2C H 0.903(11) 0.640(7) 0.609(2) 0.09(3) Uiso 1 1 d . . .
C1 C 0.4633(6) 0.3208(4) 0.62102(12) 0.0226(10) Uani 1 1 d . . .
C2 C 0.3294(6) 0.4237(3) 0.62550(11) 0.0199(9) Uani 1 1 d . . .
H2D H 0.3385 0.4741 0.6048 0.024 Uiso 1 1 calc R . .
H2E H 0.1967 0.3970 0.6258 0.024 Uiso 1 1 calc R . .
C3 C 0.3780(6) 0.4897(4) 0.65953(11) 0.0190(9) Uani 1 1 d . . .
H3A H 0.3548 0.4415 0.6802 0.023 Uiso 1 1 calc R . .
H3B H 0.2917 0.5549 0.6604 0.023 Uiso 1 1 calc R . .
C4 C 0.5876(5) 0.5325(3) 0.66295(11) 0.0168(9) Uani 1 1 d . . .
C5 C 0.1026(10) 0.3059(7) 0.48779(16) 0.0628(19) Uani 1 1 d . . .
H5A H 0.0629 0.2273 0.4884 0.094 Uiso 1 1 calc R . .
H5B H 0.1189 0.3285 0.4631 0.094 Uiso 1 1 calc R . .
H5C H 0.0057 0.3530 0.4979 0.094 Uiso 1 1 calc R . .
C6 C 0.2863(9) 0.3195(6) 0.50898(15) 0.0512(16) Uani 1 1 d . . .
H6A H 0.3265 0.3988 0.5078 0.061 Uiso 1 1 calc R . .
H6B H 0.3842 0.2735 0.4980 0.061 Uiso 1 1 calc R . .
C7 C 0.2769(8) 0.2857(5) 0.54809(13) 0.0426(14) Uani 1 1 d . . .
H7A H 0.2371 0.2064 0.5492 0.051 Uiso 1 1 calc R . .
H7B H 0.1784 0.3314 0.5589 0.051 Uiso 1 1 calc R . .
C8 C 0.8135(11) 0.0335(5) 0.5363(2) 0.071(2) Uani 1 1 d . . .
H8A H 0.9347 0.0551 0.5483 0.107 Uiso 1 1 calc R . .
H8B H 0.8350 0.0086 0.5121 0.107 Uiso 1 1 calc R . .
H8C H 0.7568 -0.0276 0.5494 0.107 Uiso 1 1 calc R . .
C9 C 0.6787(11) 0.1346(6) 0.53485(18) 0.0652(19) Uani 1 1 d . . .
H9A H 0.7367 0.1964 0.5217 0.078 Uiso 1 1 calc R . .
H9B H 0.5585 0.1135 0.5218 0.078 Uiso 1 1 calc R . .
C10 C 0.6387(10) 0.1728(5) 0.57002(17) 0.0535(17) Uani 1 1 d . . .
H10A H 0.7616 0.1836 0.5835 0.064 Uiso 1 1 calc R . .
H10B H 0.5713 0.1118 0.5818 0.064 Uiso 1 1 calc R . .
C11 C 0.2225(9) 0.1000(5) 0.61952(15) 0.0459(14) Uani 1 1 d . . .
H11A H 0.1758 0.0407 0.6347 0.069 Uiso 1 1 calc R . .
H11B H 0.2871 0.0663 0.5998 0.069 Uiso 1 1 calc R . .
H11C H 0.1154 0.1453 0.6101 0.069 Uiso 1 1 calc R . .
C12 C 0.2575(7) 0.2256(4) 0.68628(13) 0.0321(11) Uani 1 1 d . . .
H12A H 0.3413 0.2634 0.7041 0.048 Uiso 1 1 calc R . .
H12B H 0.2094 0.1562 0.6964 0.048 Uiso 1 1 calc R . .
H12C H 0.1509 0.2748 0.6793 0.048 Uiso 1 1 calc R . .
C13 C 0.6100(8) 0.1081(5) 0.66153(17) 0.0466(15) Uani 1 1 d . . .
H13A H 0.7090 0.1591 0.6711 0.070 Uiso 1 1 calc R . .
H13B H 0.6569 0.0667 0.6414 0.070 Uiso 1 1 calc R . .
H13C H 0.5764 0.0553 0.6801 0.070 Uiso 1 1 calc R . .
C14 C 0.7189(7) 0.3675(4) 0.72247(14) 0.0369(12) Uani 1 1 d . . .
H14A H 0.8332 0.3395 0.7118 0.055 Uiso 1 1 calc R . .
H14B H 0.6085 0.3247 0.7132 0.055 Uiso 1 1 calc R . .
H14C H 0.7326 0.3592 0.7483 0.055 Uiso 1 1 calc R . .
C15 C 0.5164(7) 0.5743(4) 0.74359(13) 0.0317(11) Uani 1 1 d . . .
H15A H 0.5594 0.5510 0.7676 0.047 Uiso 1 1 calc R . .
H15B H 0.3894 0.5442 0.7378 0.047 Uiso 1 1 calc R . .
H15C H 0.5125 0.6563 0.7424 0.047 Uiso 1 1 calc R . .
C16 C 0.9223(7) 0.5858(4) 0.72059(13) 0.0327(11) Uani 1 1 d . . .
H16A H 0.9140 0.6663 0.7157 0.049 Uiso 1 1 calc R . .
H16B H 1.0151 0.5517 0.7055 0.049 Uiso 1 1 calc R . .
H16C H 0.9620 0.5740 0.7456 0.049 Uiso 1 1 calc R . .
C17 C 0.3170(9) 0.8270(5) 0.56098(15) 0.0487(15) Uani 1 1 d . . .
H17A H 0.3276 0.7691 0.5428 0.073 Uiso 1 1 calc R . .
H17B H 0.3331 0.9010 0.5503 0.073 Uiso 1 1 calc R . .
H17C H 0.1918 0.8225 0.5709 0.073 Uiso 1 1 calc R . .
C18 C 0.4693(8) 0.8092(4) 0.59032(15) 0.0386(13) Uani 1 1 d . . .
H18A H 0.4550 0.8659 0.6091 0.046 Uiso 1 1 calc R . .
H18B H 0.5956 0.8196 0.5806 0.046 Uiso 1 1 calc R . .
C19 C 0.4579(6) 0.6925(4) 0.60641(12) 0.0246(10) Uani 1 1 d . . .
H19A H 0.4811 0.6363 0.5878 0.030 Uiso 1 1 calc R . .
H19B H 0.3281 0.6803 0.6143 0.030 Uiso 1 1 calc R . .
C20 C 0.3029(8) 0.8699(4) 0.71106(15) 0.0380(13) Uani 1 1 d . . .
H20A H 0.3680 0.8489 0.7337 0.046 Uiso 1 1 calc R . .
H20B H 0.1657 0.8711 0.7137 0.046 Uiso 1 1 calc R . .
H20C H 0.3453 0.9444 0.7040 0.046 Uiso 1 1 calc R . .
C21 C 0.3491(7) 0.7850(4) 0.68278(13) 0.0309(11) Uani 1 1 d . . .
H21A H 0.2774 0.8048 0.6604 0.037 Uiso 1 1 calc R . .
H21B H 0.3052 0.7103 0.6902 0.037 Uiso 1 1 calc R . .
C22 C 0.5605(6) 0.7777(4) 0.67565(13) 0.0258(10) Uani 1 1 d . . .
H22A H 0.6322 0.7641 0.6986 0.031 Uiso 1 1 calc R . .
H22B H 0.6012 0.8514 0.6667 0.031 Uiso 1 1 calc R . .

loop_
_atom_site_aniso_label
_atom_site_aniso_U_11
_atom_site_aniso_U_22
_atom_site_aniso_U_33
_atom_site_aniso_U_23
_atom_site_aniso_U_13
_atom_site_aniso_U_12
Sn1 0.01571(16) 0.02265(17) 0.0404(2) 0.00194(15) 0.00811(12) 0.00361(13)
P1 0.0358(7) 0.0259(7) 0.0352(7) -0.0057(5) 0.0179(6) -0.0059(6)
P2 0.0160(5) 0.0161(6) 0.0252(6) 0.0024(5) 0.0011(4) -0.0020(4)
Si1 0.0281(7) 0.0175(6) 0.0398(8) 0.0028(6) 0.0117(6) 0.0004(5)
Si2 0.0191(6) 0.0262(7) 0.0262(7) 0.0053(5) -0.0002(5) -0.0004(5)
B1 0.045(4) 0.033(3) 0.040(4) -0.003(3) 0.022(3) -0.013(3)
B2 0.023(3) 0.035(3) 0.041(4) 0.003(3) 0.004(3) -0.005(2)
C1 0.021(2) 0.017(2) 0.031(2) -0.0008(19) 0.0116(19) 0.0012(18)
C2 0.017(2) 0.017(2) 0.027(2) -0.0006(18) 0.0038(17) -0.0011(17)
C3 0.014(2) 0.016(2) 0.026(2) 0.0014(18) 0.0033(17) 0.0005(17)
C4 0.0115(19) 0.019(2) 0.021(2) 0.0053(17) 0.0065(16) -0.0006(16)
C5 0.065(4) 0.086(5) 0.038(3) -0.007(3) 0.005(3) -0.021(4)
C6 0.056(4) 0.065(4) 0.034(3) 0.008(3) 0.010(3) -0.008(3)
C7 0.050(3) 0.051(4) 0.028(3) -0.010(2) 0.009(2) -0.023(3)
C8 0.077(5) 0.043(4) 0.099(6) 0.004(4) 0.049(4) 0.023(4)
C9 0.081(5) 0.056(4) 0.060(4) -0.002(3) 0.022(4) 0.003(4)
C10 0.072(4) 0.024(3) 0.068(4) -0.004(3) 0.041(4) 0.002(3)
C11 0.060(4) 0.033(3) 0.046(3) -0.003(3) 0.015(3) -0.021(3)
C12 0.033(3) 0.024(3) 0.040(3) 0.008(2) 0.014(2) -0.003(2)
C13 0.044(3) 0.031(3) 0.067(4) 0.023(3) 0.020(3) 0.007(3)
C14 0.034(3) 0.033(3) 0.043(3) 0.014(2) -0.005(2) 0.005(2)
C15 0.037(3) 0.032(3) 0.027(3) 0.003(2) 0.006(2) -0.001(2)
C16 0.025(2) 0.035(3) 0.037(3) 0.007(2) -0.006(2) -0.003(2)
C17 0.063(4) 0.041(3) 0.040(3) 0.014(3) -0.011(3) 0.006(3)
C18 0.039(3) 0.033(3) 0.042(3) 0.013(2) -0.007(2) 0.000(2)
C19 0.027(2) 0.022(2) 0.025(2) 0.0037(19) -0.0003(19) -0.0019(19)
C20 0.039(3) 0.026(3) 0.049(3) -0.009(2) 0.006(2) 0.002(2)
C21 0.028(3) 0.026(3) 0.038(3) -0.007(2) -0.001(2) 0.003(2)
C22 0.025(2) 0.019(2) 0.033(3) -0.001(2) -0.002(2) -0.0047(19)

loop_
_geom_bond_atom_site_label_1
_geom_bond_atom_site_label_2
_geom_bond_distance
_geom_bond_site_symmetry_2
_geom_bond_publ_flag
Sn1 H1B 2.03(5) . ?
Sn1 C1 2.312(4) . ?
Sn1 C4 2.272(4) . ?
P1 B1 1.933(6) . ?
P1 C1 1.802(5) . ?
P1 C7 1.819(6) . ?
P1 C10 1.847(6) . ?
P2 B2 1.929(6) . ?
P2 C4 1.817(4) . ?
P2 C19 1.828(5) . ?
P2 C22 1.831(5) . ?
Si1 C1 1.891(5) . ?
Si1 C11 1.881(6) . ?
Si1 C12 1.876(5) . ?
Si1 C13 1.889(6) . ?
Si2 C4 1.904(4) . ?
Si2 C14 1.882(5) . ?
Si2 C15 1.876(5) . ?
Si2 C16 1.870(5) . ?
B1 H1A 1.05(6) . ?
B1 H1B 1.27(5) . ?
B1 H1C 1.09(5) . ?
B2 H2A 1.00(7) . ?
B2 H2B 1.12(8) . ?
B2 H2C 1.06(8) . ?
C1 C2 1.565(6) . ?
C2 H2D 0.990 . ?
C2 H2E 0.990 . ?
C2 C3 1.529(6) . ?
C3 H3A 0.990 . ?
C3 H3B 0.990 . ?
C3 C4 1.565(5) . ?
C5 H5A 0.980 . ?
C5 H5B 0.980 . ?
C5 H5C 0.980 . ?
C5 C6 1.495(9) . ?
C6 H6A 0.990 . ?
C6 H6B 0.990 . ?
C6 C7 1.534(7) . ?
C7 H7A 0.990 . ?
C7 H7B 0.990 . ?
C8 H8A 0.980 . ?
C8 H8B 0.980 . ?
C8 H8C 0.980 . ?
C8 C9 1.536(9) . ?
C9 H9A 0.990 . ?
C9 H9B 0.990 . ?
C9 C10 1.445(8) . ?
C10 H10A 0.990 . ?
C10 H10B 0.990 . ?
C11 H11A 0.980 . ?
C11 H11B 0.980 . ?
C11 H11C 0.980 . ?
C12 H12A 0.980 . ?
C12 H12B 0.980 . ?
C12 H12C 0.980 . ?
C13 H13A 0.980 . ?
C13 H13B 0.980 . ?
C13 H13C 0.980 . ?
C14 H14A 0.980 . ?
C14 H14B 0.980 . ?
C14 H14C 0.980 . ?
C15 H15A 0.980 . ?
C15 H15B 0.980 . ?
C15 H15C 0.980 . ?
C16 H16A 0.980 . ?
C16 H16B 0.980 . ?
C16 H16C 0.980 . ?
C17 H17A 0.980 . ?
C17 H17B 0.980 . ?
C17 H17C 0.980 . ?
C17 C18 1.514(7) . ?
C18 H18A 0.990 . ?
C18 H18B 0.990 . ?
C18 C19 1.523(6) . ?
C19 H19A 0.990 . ?
C19 H19B 0.990 . ?
C20 H20A 0.980 . ?
C20 H20B 0.980 . ?
C20 H20C 0.980 . ?
C20 C21 1.519(7) . ?
C21 H21A 0.990 . ?
C21 H21B 0.990 . ?
C21 C22 1.534(6) . ?
C22 H22A 0.990 . ?
C22 H22B 0.990 . ?
